data_1568998
loop_
_publ_author_name
'Chen, Xiao-Wei'
'Hou, Zi-Chao'
'Chen, Chi'
'Zhang, Ling-Hui'
'Chen, Meng-En'
'Zhang, Fu-Min'

_publ_section_title
;
 Enantioselective total syntheses of six natural and two proposed
 meroterpenoids from <i>Psoralea corylifolia</i>.
;
_journal_issue 21
_journal_name_full 'Chemical science'
_journal_page_first 5699
_journal_page_last 5704
_journal_paper_doi 10.1039/d3sc00582h
_journal_volume 14
_journal_year 2023
_chemical_absolute_configuration ad
_chemical_formula_moiety 'C19 H26 O2'
_chemical_formula_sum 'C19 H26 O2'
_chemical_formula_weight 286.40
_space_group_crystal_system orthorhombic
_space_group_IT_number 19
_space_group_name_Hall 'P 2ac 2ab'
_space_group_name_H-M_alt 'P 21 21 21'
_atom_sites_solution_hydrogens geom
_atom_sites_solution_primary dual
_audit_creation_date 2022-09-09
_audit_creation_method
;
Olex2 1.3-ac4
(compiled 2019.04.23 svn.r3594 for Rigaku Oxford Diffraction, GUI svn.r5739)
;
_audit_update_record
;
2022-12-15 deposited with the CCDC.	2023-05-02 downloaded from the CCDC.
;
_cell_angle_alpha 90
_cell_angle_beta 90
_cell_angle_gamma 90
_cell_formula_units_Z 4
_cell_length_a 6.1934(2)
_cell_length_b 13.5942(4)
_cell_length_c 20.6761(6)
_cell_measurement_reflns_used 4905
_cell_measurement_temperature 149.99(10)
_cell_measurement_theta_max 77.3710
_cell_measurement_theta_min 3.9080
_cell_volume 1740.81(9)
_computing_cell_refinement 'CrysAlisPro 1.171.41.113a (Rigaku OD, 2021)'
_computing_data_collection 'CrysAlisPro 1.171.41.113a (Rigaku OD, 2021)'
_computing_data_reduction 'CrysAlisPro 1.171.41.113a (Rigaku OD, 2021)'
_computing_molecular_graphics 'Olex2 (Dolomanov et al., 2009)'
_computing_publication_material 'Olex2 (Dolomanov et al., 2009)'
_computing_structure_refinement 'ShelXL (Sheldrick, 2015)'
_computing_structure_solution 'ShelXT (Sheldrick, 2015)'
_diffrn_ambient_environment N~2~
_diffrn_ambient_temperature 149.99(10)
_diffrn_detector 'Image Plate'
_diffrn_detector_area_resol_mean 10.0000
_diffrn_detector_type 'Rigaku IP'
_diffrn_measured_fraction_theta_full 0.996
_diffrn_measured_fraction_theta_max 0.953
_diffrn_measurement_details
;
List of Runs (angles in degrees, time in seconds):

  # Type    Start    End  Width  t~exp~   \w     \q     \k     \f   Frames
#--------------------------------------------------------------------------
  1  \w    -12.00  25.00   0.50    1.63    --  -47.45  19.00 178.00   74
  2  \w   -175.00 -87.00   0.50    6.52    -- -100.00 -19.00  10.00  176
  3  \w   -148.00-122.00   0.50    6.52    -- -100.00-107.00-152.00   52
  4  \w    134.00 172.00   0.50    6.52    --  107.75 125.00  26.00   76
  5  \w     82.00 116.00   0.50    6.52    --  107.75 125.00  26.00   68
  6  \w    -82.00 -23.00   0.50    1.63    --  -47.45 125.00  60.00  118
  7  \w    -22.00  21.00   0.50    1.63    --   47.45 -19.00  10.00   86
  8  \w    -26.00  39.00   0.50    1.63    --   47.45 -37.00 -60.00  130
  9  \w    -69.00 -44.00   0.50    6.52    -- -100.00  57.00 -90.00   50
 10  \w   -137.00 -92.00   0.50    6.52    -- -100.00 -37.00-120.00   90
 11  \w    -60.00 -34.00   0.50    6.52    -- -100.00  57.00 -30.00   52
 12  \w     82.00 112.00   0.50    6.52    --  107.75-125.00-120.00   60
 13  \w     35.00 112.00   0.50    6.52    --  107.75-125.00   0.00  154
 14  \w     35.00  72.00   0.50    6.52    --  107.75-125.00-120.00   74
 15  \w     35.00  60.00   0.50    6.52    --  107.75 -57.00   0.00   50
 16  \w     36.00  61.00   0.50    6.52    --  107.75 -57.00  30.00   50
 17  \w     35.00  60.00   0.50    6.52    --  107.75 -57.00 -90.00   50
 18  \w     35.00  61.00   0.50    6.52    --  107.75 -57.00-150.00   52
 19  \w     49.00  74.00   0.50    6.52    --  107.75 -77.00-120.00   50
 20  \w     38.00  63.00   0.50    6.52    --  107.75 -57.00-180.00   50
;
_diffrn_measurement_device 'four-circle diffractometer'
_diffrn_measurement_device_type 'Rigaku R-AXIS SPIDER IP'
_diffrn_measurement_method '\w scans'
_diffrn_orient_matrix_type 'CrysAlisPro convention (1999,Acta A55,543-557)'
_diffrn_orient_matrix_UB_11 0.0027658000
_diffrn_orient_matrix_UB_12 -0.1106145000
_diffrn_orient_matrix_UB_13 -0.0162659000
_diffrn_orient_matrix_UB_21 -0.0616956000
_diffrn_orient_matrix_UB_22 0.0236680000
_diffrn_orient_matrix_UB_23 -0.0705036000
_diffrn_orient_matrix_UB_31 0.2408517000
_diffrn_orient_matrix_UB_32 0.0073029000
_diffrn_orient_matrix_UB_33 -0.0178324000
_diffrn_radiation_monochromator graphite
_diffrn_radiation_probe x-ray
_diffrn_radiation_type 'Cu K\a'
_diffrn_radiation_wavelength 1.54184
_diffrn_reflns_av_R_equivalents 0.0619
_diffrn_reflns_av_unetI/netI 0.0610
_diffrn_reflns_Laue_measured_fraction_full 0.996
_diffrn_reflns_Laue_measured_fraction_max 0.953
_diffrn_reflns_limit_h_max 7
_diffrn_reflns_limit_h_min -5
_diffrn_reflns_limit_k_max 16
_diffrn_reflns_limit_k_min -16
_diffrn_reflns_limit_l_max 26
_diffrn_reflns_limit_l_min -24
_diffrn_reflns_number 8246
_diffrn_reflns_point_group_measured_fraction_full 0.982
_diffrn_reflns_point_group_measured_fraction_max 0.918
_diffrn_reflns_theta_full 67.684
_diffrn_reflns_theta_max 77.811
_diffrn_reflns_theta_min 3.892
_diffrn_source 'sealed X-ray tube'
_diffrn_source_target Mo
_diffrn_source_type 'Rigaku (Cu) X-ray Source'
_exptl_absorpt_coefficient_mu 0.536
_exptl_absorpt_correction_T_max 1.00000
_exptl_absorpt_correction_T_min 0.62327
_exptl_absorpt_correction_type multi-scan
_exptl_absorpt_process_details
;
CrysAlisPro 1.171.41.113a (Rigaku Oxford Diffraction, 2021)
Empirical absorption correction using spherical harmonics,
implemented in SCALE3 ABSPACK scaling algorithm.
;
_exptl_crystal_colour 'clear light colourless'
_exptl_crystal_colour_lustre clear
_exptl_crystal_colour_modifier light
_exptl_crystal_colour_primary colourless
_exptl_crystal_density_diffrn 1.093
_exptl_crystal_description needle
_exptl_crystal_F_000 624
_exptl_crystal_size_max 0.11
_exptl_crystal_size_mid 0.03
_exptl_crystal_size_min 0.02
_refine_diff_density_max 0.260
_refine_diff_density_min -0.233
_refine_diff_density_rms 0.058
_refine_ls_abs_structure_details
;
 Flack x determined using 1066 quotients [(I+)-(I-)]/[(I+)+(I-)]
 (Parsons, Flack and Wagner, Acta Cryst. B69 (2013) 249-259).
;
_refine_ls_abs_structure_Flack -0.1(2)
_refine_ls_extinction_method none
_refine_ls_goodness_of_fit_ref 1.103
_refine_ls_hydrogen_treatment constr
_refine_ls_matrix_type full
_refine_ls_number_parameters 194
_refine_ls_number_reflns 3406
_refine_ls_number_restraints 0
_refine_ls_restrained_S_all 1.103
_refine_ls_R_factor_all 0.0615
_refine_ls_R_factor_gt 0.0519
_refine_ls_shift/su_max 0.000
_refine_ls_shift/su_mean 0.000
_refine_ls_structure_factor_coef Fsqd
_refine_ls_weighting_details 'w=1/[\s^2^(Fo^2^)+(0.0807P)^2^+0.3881P] where P=(Fo^2^+2Fc^2^)/3'
_refine_ls_weighting_scheme calc
_refine_ls_wR_factor_gt 0.1406
_refine_ls_wR_factor_ref 0.1477
_reflns_Friedel_coverage 0.661
_reflns_Friedel_fraction_full 0.963
_reflns_Friedel_fraction_max 0.870
_reflns_number_gt 3011
_reflns_number_total 3406
_reflns_threshold_expression 'I > 2\s(I)'
_cod_data_source_file d3sc00582h2.cif
_cod_data_source_block chenxiaowei88-zhfm_0908-1_auto
_cod_depositor_comments 'Adding full bibliography for 1568996--1569002.cif.'
_cod_database_code 1568998
_shelx_shelxl_version_number 2018/3
_shelx_space_group_comment
;
The symmetry employed for this shelxl refinement is uniquely defined
by the following loop, which should always be used as a source of
symmetry information in preference to the above space-group names.
They are only intended as comments.
;
_reflns_odcompleteness_completeness 99.57
_reflns_odcompleteness_iscentric 1
_reflns_odcompleteness_theta 66.97
_olex2_refinement_description
;
1. Fixed Uiso
 At 1.2 times of:
  All C(H) groups, All C(H,H) groups
 At 1.5 times of:
  All C(H,H,H) groups, All O(H) groups
2.a Ternary CH refined with riding coordinates:
 C2(H2A), C3(H3), C5(H5)
2.b Secondary CH2 refined with riding coordinates:
 C13(H13A,H13B), C16(H16A,H16B)
2.c Aromatic/amide H refined with riding coordinates:
 C6(H6), C7(H7), C8(H8), C10(H10), C11(H11)
2.d X=CH2 refined with riding coordinates:
 C17(H17A,H17B), C18(H18A,H18B)
2.e Idealised Me refined as rotating group:
 C14(H14A,H14B,H14C), C15(H15A,H15B,H15C), C19(H19A,H19B,H19C)
2.f Idealised tetrahedral OH refined as rotating group:
 O2(H2)
;
_olex2_submission_special_instructions 'No special instructions were received'
_oxdiff_exptl_absorpt_empirical_details
;
Empirical correction (ABSPACK) includes:
- Absorption correction using spherical harmonics
- Frame scaling
;
_oxdiff_exptl_absorpt_empirical_full_max 3.313
_oxdiff_exptl_absorpt_empirical_full_min 0.321

loop_
_space_group_symop_operation_xyz
'x, y, z'
'-x+1/2, -y, z+1/2'
'-x, y+1/2, -z+1/2'
'x+1/2, -y+1/2, -z'

loop_
_atom_site_label
_atom_site_type_symbol
_atom_site_fract_x
_atom_site_fract_y
_atom_site_fract_z
_atom_site_U_iso_or_equiv
_atom_site_adp_type
_atom_site_occupancy
_atom_site_site_symmetry_order
_atom_site_calc_flag
_atom_site_refinement_flags_posn
_atom_site_refinement_flags_adp
_atom_site_refinement_flags_occupancy
_atom_site_disorder_assembly
_atom_site_disorder_group
O1 O 0.7621(3) 0.42318(14) 0.70396(9) 0.0288(5) Uani 1 1 d . . . . .
O2 O 0.6040(4) 0.87042(17) 0.73467(12) 0.0388(5) Uani 1 1 d . . . . .
H2 H 0.494380 0.873042 0.758552 0.058 Uiso 1 1 calc GR . . . .
C1 C 0.6493(4) 0.6025(2) 0.63634(14) 0.0255(6) Uani 1 1 d . . . . .
C2 C 0.6724(4) 0.5052(2) 0.60182(15) 0.0268(6) Uani 1 1 d . . . . .
H2A H 0.527396 0.472934 0.600383 0.032 Uiso 1 1 calc R . . . .
C3 C 0.8291(4) 0.4364(2) 0.63835(14) 0.0251(6) Uani 1 1 d . . . . .
H3 H 0.974100 0.468668 0.638937 0.030 Uiso 1 1 calc R . . . .
C4 C 0.6085(5) 0.7825(2) 0.70346(14) 0.0285(6) Uani 1 1 d . . . . .
C5 C 0.7541(5) 0.5176(2) 0.53141(14) 0.0297(6) Uani 1 1 d . . . . .
H5 H 0.903941 0.544729 0.533922 0.036 Uiso 1 1 calc R . . . .
C6 C 0.4603(5) 0.6274(2) 0.67011(15) 0.0309(6) Uani 1 1 d . . . . .
H6 H 0.343454 0.582119 0.670534 0.037 Uiso 1 1 calc R . . . .
C7 C 0.8148(5) 0.6712(2) 0.63758(16) 0.0313(6) Uani 1 1 d . . . . .
H7 H 0.944857 0.657015 0.615085 0.038 Uiso 1 1 calc R . . . .
C8 C 1.0432(5) 0.2832(2) 0.64056(16) 0.0350(7) Uani 1 1 d . . . . .
H8 H 1.164196 0.323529 0.650319 0.042 Uiso 1 1 calc R . . . .
C9 C 0.8559(5) 0.3342(2) 0.60709(14) 0.0289(6) Uani 1 1 d . . . . .
C10 C 0.7976(5) 0.7591(2) 0.67022(16) 0.0342(7) Uani 1 1 d . . . . .
H10 H 0.915083 0.804094 0.670098 0.041 Uiso 1 1 calc R . . . .
C11 C 0.4389(5) 0.7158(2) 0.70284(15) 0.0313(6) Uani 1 1 d . . . . .
H11 H 0.308230 0.730668 0.724828 0.038 Uiso 1 1 calc R . . . .
C12 C 0.6210(5) 0.5895(2) 0.49198(16) 0.0345(7) Uani 1 1 d . . . . .
C13 C 0.7698(6) 0.4171(2) 0.49848(15) 0.0380(7) Uani 1 1 d . . . . .
H13A H 0.624645 0.386844 0.496223 0.046 Uiso 1 1 calc R . . . .
H13B H 0.823798 0.425517 0.453749 0.046 Uiso 1 1 calc R . . . .
C14 C 0.6486(5) 0.2733(2) 0.61130(15) 0.0350(7) Uani 1 1 d . . . . .
H14A H 0.606515 0.265877 0.656731 0.053 Uiso 1 1 calc GR . . . .
H14B H 0.673714 0.208185 0.592335 0.053 Uiso 1 1 calc GR . . . .
H14C H 0.533013 0.306654 0.587541 0.053 Uiso 1 1 calc GR . . . .
C15 C 0.8869(6) 0.4751(3) 0.75059(15) 0.0376(7) Uani 1 1 d . . . . .
H15A H 0.881549 0.545702 0.741207 0.056 Uiso 1 1 calc GR . . . .
H15B H 1.036891 0.452345 0.748823 0.056 Uiso 1 1 calc GR . . . .
H15C H 0.828054 0.462941 0.793868 0.056 Uiso 1 1 calc GR . . . .
C16 C 0.9219(6) 0.3496(2) 0.53587(15) 0.0361(7) Uani 1 1 d . . . . .
H16A H 1.069261 0.377724 0.534567 0.043 Uiso 1 1 calc R . . . .
H16B H 0.926662 0.284796 0.514048 0.043 Uiso 1 1 calc R . . . .
C17 C 0.7171(6) 0.6626(3) 0.46066(19) 0.0478(9) Uani 1 1 d . . . . .
H17A H 0.634051 0.706354 0.434871 0.057 Uiso 1 1 calc R . . . .
H17B H 0.868881 0.671183 0.464036 0.057 Uiso 1 1 calc R . . . .
C18 C 1.0592(7) 0.1915(3) 0.6576(2) 0.0495(9) Uani 1 1 d . . . . .
H18A H 0.943769 0.147343 0.649176 0.059 Uiso 1 1 calc R . . . .
H18B H 1.186433 0.168675 0.678382 0.059 Uiso 1 1 calc R . . . .
C19 C 0.3816(6) 0.5733(3) 0.4880(2) 0.0505(9) Uani 1 1 d . . . . .
H19A H 0.352889 0.507322 0.470978 0.076 Uiso 1 1 calc GR . . . .
H19B H 0.317601 0.622537 0.459115 0.076 Uiso 1 1 calc GR . . . .
H19C H 0.318119 0.579594 0.531181 0.076 Uiso 1 1 calc GR . . . .

loop_
_atom_site_aniso_label
_atom_site_aniso_U_11
_atom_site_aniso_U_22
_atom_site_aniso_U_33
_atom_site_aniso_U_23
_atom_site_aniso_U_13
_atom_site_aniso_U_12
O1 0.0311(10) 0.0292(10) 0.0260(9) -0.0024(9) 0.0043(8) -0.0041(8)
O2 0.0354(11) 0.0321(11) 0.0488(13) -0.0120(10) 0.0101(10) 0.0021(9)
C1 0.0199(12) 0.0258(14) 0.0309(13) 0.0018(12) 0.0023(11) 0.0018(10)
C2 0.0197(13) 0.0262(14) 0.0347(14) 0.0004(12) 0.0022(11) -0.0024(10)
C3 0.0203(12) 0.0267(13) 0.0283(13) 0.0008(12) 0.0038(10) -0.0015(10)
C4 0.0272(14) 0.0263(14) 0.0320(13) 0.0005(12) 0.0037(11) 0.0041(10)
C5 0.0277(14) 0.0285(15) 0.0328(14) 0.0027(13) 0.0012(12) 0.0013(11)
C6 0.0247(14) 0.0328(16) 0.0352(14) -0.0008(13) 0.0025(11) -0.0014(11)
C7 0.0269(14) 0.0256(14) 0.0414(15) 0.0005(13) 0.0095(12) -0.0006(11)
C8 0.0341(16) 0.0311(15) 0.0396(16) -0.0028(14) 0.0035(13) 0.0055(12)
C9 0.0316(15) 0.0235(14) 0.0317(14) 0.0006(12) 0.0022(12) 0.0009(10)
C10 0.0310(16) 0.0277(15) 0.0438(16) -0.0005(14) 0.0091(13) -0.0027(11)
C11 0.0213(13) 0.0374(16) 0.0351(14) -0.0053(14) 0.0042(11) 0.0023(11)
C12 0.0349(16) 0.0331(16) 0.0356(15) 0.0030(13) -0.0036(13) 0.0027(12)
C13 0.0530(19) 0.0341(17) 0.0267(13) 0.0000(14) 0.0042(14) 0.0035(14)
C14 0.0406(17) 0.0283(16) 0.0362(15) -0.0035(13) -0.0010(13) -0.0064(12)
C15 0.0472(19) 0.0343(16) 0.0313(15) -0.0032(14) -0.0048(13) -0.0052(14)
C16 0.0454(18) 0.0295(15) 0.0333(15) -0.0020(13) 0.0086(13) 0.0062(13)
C17 0.045(2) 0.046(2) 0.053(2) 0.0187(18) -0.0076(16) 0.0004(15)
C18 0.052(2) 0.042(2) 0.055(2) 0.0105(17) -0.0058(17) 0.0060(16)
C19 0.0354(18) 0.057(2) 0.059(2) 0.0124(19) -0.0084(16) 0.0009(16)

loop_
_atom_type_symbol
_atom_type_description
_atom_type_scat_dispersion_real
_atom_type_scat_dispersion_imag
_atom_type_scat_source
C C 0.0181 0.0091 'International Tables Vol C Tables 4.2.6.8 and 6.1.1.4'
H H 0.0000 0.0000 'International Tables Vol C Tables 4.2.6.8 and 6.1.1.4'
O O 0.0492 0.0322 'International Tables Vol C Tables 4.2.6.8 and 6.1.1.4'

loop_
_geom_angle_atom_site_label_1
_geom_angle_atom_site_label_2
_geom_angle_atom_site_label_3
_geom_angle
_geom_angle_site_symmetry_1
_geom_angle_site_symmetry_3
_geom_angle_publ_flag
C15 O1 C3 115.0(2) . . ?
C6 C1 C2 121.7(2) . . ?
C7 C1 C2 121.9(2) . . ?
C7 C1 C6 116.4(3) . . ?
C1 C2 C3 111.0(2) . . ?
C1 C2 C5 112.3(2) . . ?
C3 C2 C5 108.6(2) . . ?
O1 C3 C2 110.9(2) . . ?
O1 C3 C9 108.4(2) . . ?
C9 C3 C2 114.1(2) . . ?
O2 C4 C10 116.9(3) . . ?
O2 C4 C11 124.3(3) . . ?
C11 C4 C10 118.8(3) . . ?
C12 C5 C2 113.4(2) . . ?
C12 C5 C13 111.8(3) . . ?
C13 C5 C2 110.0(2) . . ?
C11 C6 C1 122.1(3) . . ?
C10 C7 C1 122.5(3) . . ?
C18 C8 C9 128.3(3) . . ?
C3 C9 C16 107.9(2) . . ?
C8 C9 C3 107.6(2) . . ?
C8 C9 C14 111.6(3) . . ?
C8 C9 C16 107.1(3) . . ?
C14 C9 C3 112.0(2) . . ?
C14 C9 C16 110.5(3) . . ?
C7 C10 C4 120.3(3) . . ?
C6 C11 C4 119.9(3) . . ?
C17 C12 C5 120.1(3) . . ?
C17 C12 C19 121.7(3) . . ?
C19 C12 C5 118.2(3) . . ?
C16 C13 C5 110.5(3) . . ?
C13 C16 C9 113.7(3) . . ?

loop_
_geom_bond_atom_site_label_1
_geom_bond_atom_site_label_2
_geom_bond_distance
_geom_bond_site_symmetry_2
_geom_bond_publ_flag
O1 C3 1.430(3) . ?
O1 C15 1.423(4) . ?
O2 C4 1.359(4) . ?
C1 C2 1.510(4) . ?
C1 C6 1.404(4) . ?
C1 C7 1.387(4) . ?
C2 C3 1.545(4) . ?
C2 C5 1.550(4) . ?
C3 C9 1.540(4) . ?
C4 C10 1.394(4) . ?
C4 C11 1.388(4) . ?
C5 C12 1.517(4) . ?
C5 C13 1.529(4) . ?
C6 C11 1.385(4) . ?
C7 C10 1.377(4) . ?
C8 C9 1.519(4) . ?
C8 C18 1.299(5) . ?
C9 C14 1.530(4) . ?
C9 C16 1.542(4) . ?
C12 C17 1.327(5) . ?
C12 C19 1.501(5) . ?
C13 C16 1.526(5) . ?
